data_7050652
loop_
_publ_author_name
'Aucott, Stephen M.'
'Bhattacharyya, Pravat'
'Milton, Heather L.'
'Slawin, Alexandra M. Z.'
'Woollins, J. Derek'

_publ_section_title
;
 N-Metallation of MS2N2 rings. X-ray crystal structures of
 [(?5-C5Me5)Ir(S2N2)Au(PPh3)][ClO4],
 [{(?5-C5Me5)Ir(S2N2)Au}2(&#xFFFD;2-dppm)][ClO4]2 and [Au(dppeS-P)Cl]2
;
_journal_issue 10
_journal_name_full 'New Journal of Chemistry'
_journal_page_first 1466
_journal_paper_doi 10.1039/b306847a
_journal_volume 27
_journal_year 2003
_chemical_formula_moiety 'C44 H53 Au2 Ir2 N4 P2 S4.[Cl O4]2.[C2 H2 Cl2]'
_chemical_formula_sum 'C46 H55 Au2 Cl4 Ir2 N4 O8 P2 S4'
_chemical_formula_weight 1902.25
_chemical_melting_point ?
_space_group_IT_number 29
_symmetry_cell_setting orthorhombic
_symmetry_space_group_name_Hall 'P 2c -2ac'
_symmetry_space_group_name_H-M 'P c a 21'
_atom_sites_solution_hydrogens geom
_atom_sites_solution_primary direct
_atom_sites_solution_secondary difmap
_audit_creation_method SHELXL-97
_cell_angle_alpha 90.00
_cell_angle_beta 90.00
_cell_angle_gamma 90.00
_cell_formula_units_Z 4
_cell_length_a 32.363(8)
_cell_length_b 10.367(3)
_cell_length_c 16.838(4)
_cell_measurement_reflns_used 307
_cell_measurement_temperature 125(2)
_cell_measurement_theta_max 168
_cell_measurement_theta_min 12
_cell_volume 5649(3)
_computing_cell_refinement 'Bruker SMART'
_computing_data_collection 'Bruker SMART'
_computing_data_reduction 'Bruker SHELXTL'
_computing_molecular_graphics 'Bruker SHELXTL'
_computing_publication_material 'Bruker SHELXTL'
_computing_structure_refinement 'SHELXL-97 (Sheldrick, 1997)'
_computing_structure_solution 'SHELXS-97 (Sheldrick, 1990)'
_diffrn_ambient_temperature 125(2)
_diffrn_detector_area_resol_mean 0.9
_diffrn_measured_fraction_theta_full 0.990
_diffrn_measured_fraction_theta_max 0.990
_diffrn_measurement_device_type 'CCD area detector'
_diffrn_measurement_method 'phi and omega scans'
_diffrn_radiation_monochromator graphite
_diffrn_radiation_source 'fine-focus sealed tube'
_diffrn_radiation_type MoK\a
_diffrn_radiation_wavelength 0.71073
_diffrn_reflns_av_R_equivalents 0.0473
_diffrn_reflns_av_sigmaI/netI 0.0359
_diffrn_reflns_limit_h_max 34
_diffrn_reflns_limit_h_min -35
_diffrn_reflns_limit_k_max 11
_diffrn_reflns_limit_k_min -9
_diffrn_reflns_limit_l_max 18
_diffrn_reflns_limit_l_min -16
_diffrn_reflns_number 23332
_diffrn_reflns_theta_full 23.33
_diffrn_reflns_theta_max 23.33
_diffrn_reflns_theta_min 1.96
_diffrn_standards_decay_% -
_diffrn_standards_interval_count -
_diffrn_standards_interval_time -
_diffrn_standards_number -
_exptl_absorpt_coefficient_mu 10.321
_exptl_absorpt_correction_T_max 1.00000
_exptl_absorpt_correction_T_min 0.702289
_exptl_absorpt_correction_type multi-scan
_exptl_absorpt_process_details -
_exptl_crystal_colour orange
_exptl_crystal_density_diffrn 2.237
_exptl_crystal_density_meas ?
_exptl_crystal_density_method 'not measured'
_exptl_crystal_description plate
_exptl_crystal_F_000 3588
_exptl_crystal_size_max 0.25
_exptl_crystal_size_mid 0.15
_exptl_crystal_size_min 0.06
_refine_diff_density_max 0.679
_refine_diff_density_min -0.690
_refine_diff_density_rms 0.119
_refine_ls_abs_structure_details 'Flack H D (1983), Acta Cryst. A39, 876-881'
_refine_ls_abs_structure_Flack 0.00
_refine_ls_extinction_coef -
_refine_ls_extinction_method none
_refine_ls_goodness_of_fit_ref 0.958
_refine_ls_hydrogen_treatment mixed
_refine_ls_matrix_type full
_refine_ls_number_parameters 649
_refine_ls_number_reflns 7349
_refine_ls_number_restraints 1
_refine_ls_restrained_S_all 0.958
_refine_ls_R_factor_all 0.0282
_refine_ls_R_factor_gt 0.0263
_refine_ls_shift/su_max 0.023
_refine_ls_shift/su_mean 0.003
_refine_ls_structure_factor_coef Fsqd
_refine_ls_weighting_details 'calc w=1/[\s^2^(Fo^2^)+(0.0455P)^2^+5.5123P] where P=(Fo^2^+2Fc^2^)/3'
_refine_ls_weighting_scheme calc
_refine_ls_wR_factor_gt 0.0637
_refine_ls_wR_factor_ref 0.0644
_reflns_number_gt 7056
_reflns_number_total 7349
_reflns_threshold_expression >2sigma(I)
_cod_data_source_file b306847a.txt
_cod_data_source_block 3
_cod_depositor_comments
;
The following automatic conversions were performed:
'_symmetry_cell_setting' value 'Orthorhombic' changed to 'orthorhombic'
according to '/home/adriana/struct/CIF-dictionaries/cif_core.dic'
dictionary named 'cif_core.dic' version 2.4.1 from
2010-06-29.

'_exptl_absorpt_correction_type' value 'multiscan' changed to
'multi-scan' according to
'/home/adriana/struct/CIF-dictionaries/cif_core.dic' dictionary named
'cif_core.dic' version 2.4.1 from 2010-06-29.

Automatic conversion script
Id: cif_fix_enum 1555 2011-01-17 13:19:09Z saulius 

The following automatic conversions were performed:

'_chemical_melting_point' value '-' was changed to '?' - the value is
undefined or not given.

Automatic conversion script
Id: cif_fix_values 1569 2011-02-09 13:29:24Z adriana 

The following automatic conversions were performed:

'_exptl_crystal_density_meas' value '-' was changed to '?' - the
value is perceived as not measured.

Automatic conversion script
Id: cif_fix_values 3008 2015-01-20 13:52:24Z robertas 
;
_cod_original_sg_symbol_H-M Pca2(1)
_cod_database_code 7050652

loop_
_symmetry_equiv_pos_as_xyz
'x, y, z'
'-x, -y, z+1/2'
'x+1/2, -y, z'
'-x+1/2, y, z+1/2'

loop_
_atom_site_label
_atom_site_type_symbol
_atom_site_fract_x
_atom_site_fract_y
_atom_site_fract_z
_atom_site_U_iso_or_equiv
_atom_site_adp_type
_atom_site_occupancy
_atom_site_symmetry_multiplicity
_atom_site_calc_flag
_atom_site_refinement_flags
_atom_site_disorder_assembly
_atom_site_disorder_group
N1 N 0.0661(2) 0.5236(8) 0.8086(5) 0.0207(19) Uani 1 1 d . . .
C31 C -0.0181(3) 0.4990(11) 0.6540(6) 0.028(2) Uani 1 1 d . . .
C32 C -0.0461(3) 0.4330(10) 0.7053(6) 0.027(2) Uani 1 1 d . . .
C33 C -0.0278(3) 0.3124(10) 0.7262(7) 0.030(2) Uani 1 1 d . . .
C34 C 0.0127(3) 0.3064(12) 0.6869(6) 0.032(3) Uani 1 1 d . . .
C35 C 0.0183(3) 0.4212(11) 0.6404(6) 0.028(3) Uani 1 1 d . . .
C36 C -0.0265(3) 0.6252(12) 0.6139(7) 0.037(3) Uani 1 1 d . . .
H36A H -0.0398 0.6095 0.5626 0.055 Uiso 1 1 calc R . .
H36B H -0.0004 0.6711 0.6055 0.055 Uiso 1 1 calc R . .
H36C H -0.0447 0.6775 0.6474 0.055 Uiso 1 1 calc R . .
C37 C -0.0882(3) 0.4790(10) 0.7296(8) 0.035(3) Uani 1 1 d . . .
H37A H -0.1087 0.4500 0.6906 0.053 Uiso 1 1 calc R . .
H37B H -0.0883 0.5734 0.7323 0.053 Uiso 1 1 calc R . .
H37C H -0.0951 0.4435 0.7819 0.053 Uiso 1 1 calc R . .
C38 C -0.0445(4) 0.2088(11) 0.7750(8) 0.041(3) Uani 1 1 d . . .
H38A H -0.0607 0.1501 0.7416 0.061 Uiso 1 1 calc R . .
H38B H -0.0623 0.2454 0.8163 0.061 Uiso 1 1 calc R . .
H38C H -0.0217 0.1612 0.7998 0.061 Uiso 1 1 calc R . .
C39 C 0.0428(4) 0.1969(11) 0.6906(8) 0.045(3) Uani 1 1 d . . .
H39A H 0.0371 0.1364 0.6472 0.067 Uiso 1 1 calc R . .
H39B H 0.0399 0.1522 0.7416 0.067 Uiso 1 1 calc R . .
H39C H 0.0710 0.2302 0.6854 0.067 Uiso 1 1 calc R . .
C40 C 0.0536(4) 0.4525(15) 0.5867(7) 0.051(4) Uani 1 1 d . . .
H40A H 0.0482 0.4174 0.5337 0.076 Uiso 1 1 calc R . .
H40B H 0.0790 0.4143 0.6080 0.076 Uiso 1 1 calc R . .
H40C H 0.0569 0.5463 0.5832 0.076 Uiso 1 1 calc R . .
Ir1 Ir 0.010835(11) 0.47066(4) 0.76976(2) 0.02041(10) Uani 1 1 d . . .
S2 S -0.01249(7) 0.5395(3) 0.88380(17) 0.0302(6) Uani 1 1 d . . .
N2 N 0.0279(3) 0.5904(9) 0.9365(5) 0.031(2) Uani 1 1 d . . .
S1 S 0.07095(7) 0.5805(2) 0.89540(16) 0.0224(5) Uani 1 1 d . . .
Au1 Au 0.120396(10) 0.50531(3) 0.74494(3) 0.02150(9) Uani 1 1 d . . .
P1 P 0.17481(8) 0.4652(3) 0.66521(17) 0.0238(6) Uani 1 1 d . . .
C1 C 0.1603(3) 0.3458(9) 0.5921(7) 0.030(3) Uani 1 1 d . . .
C2 C 0.1490(3) 0.3794(11) 0.5150(7) 0.034(3) Uani 1 1 d . . .
H2A H 0.1531 0.4647 0.4961 0.041 Uiso 1 1 calc R . .
C3 C 0.1310(4) 0.2837(12) 0.4646(7) 0.047(3) Uani 1 1 d . . .
H3A H 0.1225 0.3059 0.4123 0.056 Uiso 1 1 calc R . .
C4 C 0.1259(4) 0.1611(12) 0.4912(8) 0.045(3) Uani 1 1 d . . .
H4A H 0.1138 0.0978 0.4576 0.053 Uiso 1 1 calc R . .
C5 C 0.1385(4) 0.1280(12) 0.5674(8) 0.041(3) Uani 1 1 d . . .
H5A H 0.1353 0.0416 0.5853 0.049 Uiso 1 1 calc R . .
C6 C 0.1553(3) 0.2189(10) 0.6174(7) 0.030(2) Uani 1 1 d . . .
H6A H 0.1636 0.1949 0.6695 0.036 Uiso 1 1 calc R . .
C7 C 0.2196(3) 0.4021(10) 0.7152(6) 0.027(2) Uani 1 1 d . . .
C8 C 0.2568(4) 0.3791(12) 0.6735(7) 0.041(3) Uani 1 1 d . . .
H8A H 0.2573 0.3941 0.6178 0.049 Uiso 1 1 calc R . .
C9 C 0.2920(4) 0.3363(13) 0.7094(8) 0.048(3) Uani 1 1 d . . .
H9A H 0.3165 0.3209 0.6798 0.057 Uiso 1 1 calc R . .
C10 C 0.2906(4) 0.3158(12) 0.7921(9) 0.052(4) Uani 1 1 d . . .
H10A H 0.3146 0.2883 0.8196 0.062 Uiso 1 1 calc R . .
C11 C 0.2544(4) 0.3355(10) 0.8329(8) 0.042(3) Uani 1 1 d . . .
H11A H 0.2535 0.3186 0.8884 0.051 Uiso 1 1 calc R . .
C12 C 0.2196(3) 0.3794(10) 0.7950(7) 0.034(3) Uani 1 1 d . . .
H12A H 0.1951 0.3940 0.8247 0.041 Uiso 1 1 calc R . .
C13 C 0.1925(3) 0.6063(9) 0.6084(7) 0.028(2) Uani 1 1 d . . .
H13A H 0.2191 0.5848 0.5828 0.033 Uiso 1 1 calc R . .
H13B H 0.1722 0.6238 0.5656 0.033 Uiso 1 1 calc R . .
C14 C 0.2158(3) 0.8716(9) 0.5934(7) 0.027(3) Uani 1 1 d . . .
C15 C 0.2048(3) 0.8641(11) 0.5143(7) 0.035(3) Uani 1 1 d . . .
H15A H 0.1883 0.7941 0.4964 0.041 Uiso 1 1 calc R . .
C16 C 0.2175(4) 0.9566(11) 0.4612(8) 0.044(3) Uani 1 1 d . . .
H16A H 0.2094 0.9494 0.4072 0.053 Uiso 1 1 calc R . .
C17 C 0.2412(4) 1.0579(13) 0.4839(9) 0.050(4) Uani 1 1 d . . .
H17A H 0.2501 1.1199 0.4461 0.061 Uiso 1 1 calc R . .
C18 C 0.2520(4) 1.0694(12) 0.5620(11) 0.056(4) Uani 1 1 d . . .
H18A H 0.2680 1.1413 0.5786 0.068 Uiso 1 1 calc R . .
C19 C 0.2399(3) 0.9767(11) 0.6183(9) 0.044(3) Uani 1 1 d . . .
H19A H 0.2243 1.0221 0.6605 0.053 Uiso 1 1 calc R . .
H19B H 0.2653 0.9418 0.6430 0.053 Uiso 1 1 calc R . .
C20 C 0.2431(3) 0.7227(9) 0.7304(7) 0.030(2) Uani 1 1 d . . .
C21 C 0.2836(3) 0.7289(12) 0.6998(8) 0.044(3) Uani 1 1 d . . .
H21A H 0.2882 0.7527 0.6460 0.053 Uiso 1 1 calc R . .
C22 C 0.3162(3) 0.7003(11) 0.7485(9) 0.051(4) Uani 1 1 d . . .
H22A H 0.3435 0.7021 0.7276 0.062 Uiso 1 1 calc R . .
C23 C 0.3104(4) 0.6696(13) 0.8252(10) 0.055(4) Uani 1 1 d . . .
H23A H 0.3336 0.6536 0.8583 0.066 Uiso 1 1 calc R . .
C24 C 0.2704(4) 0.6609(13) 0.8570(8) 0.054(4) Uani 1 1 d . . .
H24A H 0.2661 0.6353 0.9105 0.065 Uiso 1 1 calc R . .
C25 C 0.2366(3) 0.6915(11) 0.8069(8) 0.036(3) Uani 1 1 d . . .
H25A H 0.2093 0.6899 0.8274 0.043 Uiso 1 1 calc R . .
P3 P 0.19913(8) 0.7520(3) 0.66632(17) 0.0248(6) Uani 1 1 d . . .
Au3 Au 0.140388(10) 0.80587(3) 0.72945(2) 0.02134(9) Uani 1 1 d . . .
N3 N 0.0844(2) 0.8588(7) 0.7775(5) 0.0220(18) Uani 1 1 d . . .
S3 S 0.04717(7) 0.8232(2) 0.71832(16) 0.0266(6) Uani 1 1 d . . .
N4 N 0.0046(2) 0.8511(8) 0.7589(5) 0.030(2) Uani 1 1 d . . .
S4 S 0.00659(8) 0.9078(3) 0.85146(17) 0.0304(6) Uani 1 1 d . . .
Ir3 Ir 0.072110(11) 0.93227(3) 0.88369(2) 0.02075(9) Uani 1 1 d . . .
C41 C 0.0940(3) 0.9014(9) 1.0041(6) 0.027(2) Uani 1 1 d . . .
C42 C 0.1301(3) 0.9324(11) 0.9563(7) 0.029(3) Uani 1 1 d . . .
C43 C 0.1239(3) 1.0552(11) 0.9214(7) 0.030(3) Uani 1 1 d . . .
C44 C 0.0849(4) 1.1043(10) 0.9491(6) 0.029(3) Uani 1 1 d . . .
C45 C 0.0674(3) 1.0131(11) 1.0014(6) 0.032(3) Uani 1 1 d . . .
C46 C 0.0890(4) 0.7860(11) 1.0545(7) 0.038(3) Uani 1 1 d . . .
H46A H 0.1011 0.8025 1.1069 0.057 Uiso 1 1 calc R . .
H46B H 0.1031 0.7127 1.0297 0.057 Uiso 1 1 calc R . .
H46C H 0.0595 0.7663 1.0603 0.057 Uiso 1 1 calc R . .
C47 C 0.1674(3) 0.8447(11) 0.9482(7) 0.036(3) Uani 1 1 d . . .
H47A H 0.1881 0.8683 0.9881 0.055 Uiso 1 1 calc R . .
H47B H 0.1792 0.8543 0.8950 0.055 Uiso 1 1 calc R . .
H47C H 0.1589 0.7550 0.9563 0.055 Uiso 1 1 calc R . .
C48 C 0.1537(4) 1.1249(12) 0.8676(6) 0.037(3) Uani 1 1 d . . .
H48A H 0.1735 1.1737 0.8997 0.056 Uiso 1 1 calc R . .
H48B H 0.1383 1.1842 0.8332 0.056 Uiso 1 1 calc R . .
H48C H 0.1685 1.0620 0.8348 0.056 Uiso 1 1 calc R . .
C49 C 0.0684(4) 1.2371(10) 0.9301(7) 0.039(3) Uani 1 1 d . . .
H49A H 0.0790 1.2991 0.9690 0.058 Uiso 1 1 calc R . .
H49B H 0.0382 1.2359 0.9322 0.058 Uiso 1 1 calc R . .
H49C H 0.0774 1.2623 0.8767 0.058 Uiso 1 1 calc R . .
C50 C 0.0282(4) 1.0268(12) 1.0500(7) 0.039(3) Uani 1 1 d . . .
H50A H 0.0348 1.0656 1.1016 0.058 Uiso 1 1 calc R . .
H50B H 0.0158 0.9415 1.0583 0.058 Uiso 1 1 calc R . .
H50C H 0.0085 1.0821 1.0216 0.058 Uiso 1 1 calc R . .
Cl1 Cl 0.17650(9) 0.4752(3) 1.00320(17) 0.0374(7) Uani 1 1 d . . .
O1 O 0.1454(4) 0.4945(14) 1.0604(7) 0.108(5) Uani 1 1 d . . .
O2 O 0.1610(3) 0.5086(9) 0.9254(5) 0.054(2) Uani 1 1 d . . .
O3 O 0.2102(4) 0.5562(10) 1.0185(7) 0.091(4) Uani 1 1 d . . .
O4 O 0.1918(3) 0.3472(8) 1.0041(6) 0.065(3) Uani 1 1 d . . .
Cl2 Cl -0.09138(8) 0.2349(3) 0.97912(16) 0.0320(6) Uani 1 1 d . . .
O5 O -0.1070(3) 0.1347(8) 0.9289(5) 0.049(2) Uani 1 1 d . . .
O6 O -0.0481(2) 0.2379(10) 0.9789(5) 0.052(2) Uani 1 1 d . . .
O7 O -0.1055(4) 0.3546(9) 0.9474(8) 0.084(4) Uani 1 1 d . . .
O8 O -0.1063(3) 0.2272(15) 1.0568(6) 0.090(4) Uani 1 1 d . . .
C60 C 0.1382(4) 1.0329(13) 1.2662(10) 0.058(4) Uani 1 1 d . . .
H60A H 0.1316 0.9466 1.2880 0.070 Uiso 1 1 calc R . .
H60B H 0.1618 1.0685 1.2968 0.070 Uiso 1 1 calc R . .
Cl3 Cl 0.09521(11) 1.1347(4) 1.2765(3) 0.0658(10) Uani 1 1 d . . .
Cl4 Cl 0.15210(14) 1.0186(4) 1.1658(3) 0.0800(13) Uani 1 1 d . . .

loop_
_atom_site_aniso_label
_atom_site_aniso_U_11
_atom_site_aniso_U_22
_atom_site_aniso_U_33
_atom_site_aniso_U_23
_atom_site_aniso_U_13
_atom_site_aniso_U_12
N1 0.019(4) 0.016(4) 0.026(5) 0.002(4) 0.004(4) 0.001(3)
C31 0.036(6) 0.029(6) 0.018(6) 0.005(5) -0.009(5) -0.010(5)
C32 0.023(5) 0.038(6) 0.019(6) -0.003(5) -0.007(4) 0.000(5)
C33 0.044(6) 0.029(6) 0.017(6) -0.004(5) 0.002(5) -0.020(5)
C34 0.035(6) 0.048(7) 0.013(5) -0.008(5) -0.011(5) -0.006(5)
C35 0.028(6) 0.041(7) 0.015(6) 0.002(5) 0.001(4) -0.014(5)
C36 0.042(6) 0.045(7) 0.024(6) 0.004(6) -0.014(5) -0.009(6)
C37 0.021(5) 0.041(6) 0.045(7) -0.006(6) 0.001(5) -0.001(5)
C38 0.043(7) 0.035(6) 0.045(8) -0.004(6) 0.004(6) -0.016(5)
C39 0.043(7) 0.034(7) 0.056(9) -0.011(6) 0.000(6) -0.006(6)
C40 0.045(7) 0.089(11) 0.019(7) -0.002(7) 0.003(6) -0.003(7)
Ir1 0.02375(19) 0.02162(18) 0.0159(2) 0.00235(16) -0.00015(15) -0.00442(15)
S2 0.0266(13) 0.0414(16) 0.0225(15) -0.0049(13) 0.0050(12) -0.0067(11)
N2 0.031(5) 0.036(5) 0.024(5) -0.005(4) 0.005(4) -0.003(4)
S1 0.0275(12) 0.0209(12) 0.0189(15) -0.0007(11) -0.0009(10) -0.0012(10)
Au1 0.02338(18) 0.02086(18) 0.0203(2) -0.00146(15) 0.00198(16) -0.00101(15)
P1 0.0274(14) 0.0208(14) 0.0230(16) -0.0005(12) 0.0039(12) 0.0024(11)
C1 0.036(6) 0.018(5) 0.035(7) -0.007(5) 0.010(5) -0.002(5)
C2 0.052(7) 0.026(6) 0.023(6) -0.004(5) 0.010(5) -0.001(5)
C3 0.079(9) 0.042(8) 0.019(7) -0.003(6) 0.001(6) -0.008(7)
C4 0.054(8) 0.039(7) 0.040(9) -0.022(6) 0.015(6) -0.009(6)
C5 0.041(7) 0.032(7) 0.048(9) -0.017(6) 0.007(6) 0.001(6)
C6 0.030(6) 0.026(6) 0.036(7) -0.001(5) 0.002(5) 0.003(5)
C7 0.025(5) 0.033(6) 0.022(6) 0.003(5) -0.001(4) -0.005(4)
C8 0.042(7) 0.046(7) 0.034(7) 0.000(6) 0.000(5) 0.019(6)
C9 0.033(7) 0.049(8) 0.061(10) 0.001(7) -0.003(6) 0.006(6)
C10 0.050(8) 0.044(7) 0.062(10) 0.013(7) -0.037(7) 0.012(6)
C11 0.062(8) 0.026(6) 0.039(8) 0.012(6) -0.009(6) 0.001(6)
C12 0.044(7) 0.023(6) 0.034(7) 0.012(5) 0.001(5) 0.012(5)
C13 0.029(6) 0.021(5) 0.033(6) 0.001(5) -0.003(5) 0.000(4)
C14 0.027(5) 0.008(5) 0.047(8) 0.005(5) 0.007(5) 0.003(4)
C15 0.047(7) 0.026(6) 0.030(7) 0.003(5) 0.004(5) 0.004(5)
C16 0.064(9) 0.025(6) 0.043(8) 0.011(6) 0.026(6) 0.003(6)
C17 0.042(8) 0.044(8) 0.065(11) 0.016(8) -0.002(7) 0.010(6)
C18 0.037(7) 0.021(6) 0.112(15) -0.004(8) 0.010(8) -0.006(6)
C19 0.030(7) 0.033(6) 0.070(10) -0.004(7) 0.006(6) -0.001(5)
C20 0.032(5) 0.028(5) 0.031(7) -0.004(5) -0.007(5) -0.004(4)
C21 0.034(7) 0.046(8) 0.052(8) -0.008(6) 0.000(6) 0.010(6)
C22 0.031(6) 0.042(7) 0.081(12) 0.003(7) -0.013(7) 0.008(5)
C23 0.042(8) 0.057(9) 0.065(11) -0.001(8) -0.025(7) 0.010(7)
C24 0.070(9) 0.048(8) 0.045(9) -0.002(6) -0.023(7) -0.006(7)
C25 0.032(6) 0.029(6) 0.045(8) 0.002(6) -0.011(5) 0.005(5)
P3 0.0219(13) 0.0244(14) 0.0280(16) -0.0020(12) 0.0014(11) 0.0006(11)
Au3 0.02199(17) 0.02199(19) 0.0200(2) -0.00379(17) -0.00069(16) 0.00238(15)
N3 0.021(4) 0.024(4) 0.021(5) -0.002(4) 0.003(3) -0.003(3)
S3 0.0270(12) 0.0244(13) 0.0283(16) -0.0034(11) -0.0049(11) 0.0028(10)
N4 0.023(4) 0.034(5) 0.034(6) -0.001(4) -0.001(4) 0.001(4)
S4 0.0246(13) 0.0334(15) 0.0333(16) 0.0023(13) 0.0028(11) 0.0059(11)
Ir3 0.02690(19) 0.01640(18) 0.0190(2) 0.00065(17) 0.00174(17) 0.00322(16)
C41 0.042(6) 0.017(5) 0.021(6) -0.005(5) -0.003(5) 0.000(5)
C42 0.039(6) 0.029(6) 0.018(6) 0.002(5) -0.009(5) 0.001(5)
C43 0.039(6) 0.033(6) 0.019(6) -0.009(5) 0.005(5) -0.002(5)
C44 0.052(7) 0.020(5) 0.016(6) -0.009(5) 0.004(5) 0.004(5)
C45 0.049(7) 0.034(6) 0.014(6) -0.003(5) 0.005(5) 0.000(5)
C46 0.061(8) 0.024(6) 0.030(7) 0.004(5) -0.005(6) 0.005(6)
C47 0.030(6) 0.035(7) 0.044(7) -0.017(5) -0.015(5) 0.005(5)
C48 0.053(7) 0.040(7) 0.019(6) 0.008(5) 0.007(5) -0.007(6)
C49 0.073(9) 0.014(5) 0.030(7) 0.004(5) 0.006(6) 0.006(6)
C50 0.040(7) 0.040(7) 0.036(8) -0.008(6) 0.020(6) 0.006(6)
Cl1 0.0445(16) 0.0381(15) 0.0295(16) -0.0060(13) -0.0069(13) 0.0094(13)
O1 0.132(11) 0.138(12) 0.052(8) 0.025(7) 0.049(7) 0.085(9)
O2 0.057(6) 0.064(6) 0.041(6) -0.006(5) -0.022(4) 0.020(5)
O3 0.115(9) 0.068(7) 0.090(9) 0.037(6) -0.068(8) -0.036(7)
O4 0.085(7) 0.039(5) 0.072(7) -0.017(5) -0.035(6) 0.025(5)
Cl2 0.0302(14) 0.0378(15) 0.0282(15) -0.0050(12) -0.0004(11) -0.0004(12)
O5 0.071(6) 0.032(5) 0.043(5) -0.006(4) 0.012(4) -0.020(4)
O6 0.035(5) 0.076(7) 0.046(6) -0.010(5) 0.000(4) 0.015(5)
O7 0.101(8) 0.043(6) 0.108(9) -0.009(6) -0.069(7) 0.021(6)
O8 0.061(6) 0.178(13) 0.033(6) -0.012(7) 0.014(5) -0.034(8)
C60 0.056(8) 0.042(7) 0.077(11) 0.011(8) -0.016(8) 0.001(6)
Cl3 0.060(2) 0.062(2) 0.075(3) -0.007(2) 0.0044(19) 0.0098(17)
Cl4 0.078(3) 0.072(3) 0.090(3) -0.017(2) 0.026(2) 0.002(2)

loop_
_atom_type_symbol
_atom_type_description
_atom_type_scat_dispersion_real
_atom_type_scat_dispersion_imag
_atom_type_scat_source
C C 0.0033 0.0016 'International Tables Vol C Tables 4.2.6.8 and 6.1.1.4'
H H 0.0000 0.0000 'International Tables Vol C Tables 4.2.6.8 and 6.1.1.4'
N N 0.0061 0.0033 'International Tables Vol C Tables 4.2.6.8 and 6.1.1.4'
P P 0.1023 0.0942 'International Tables Vol C Tables 4.2.6.8 and 6.1.1.4'
S S 0.1246 0.1234 'International Tables Vol C Tables 4.2.6.8 and 6.1.1.4'
Ir Ir -1.4442 7.9887 'International Tables Vol C Tables 4.2.6.8 and 6.1.1.4'
Au Au -2.0133 8.8022 'International Tables Vol C Tables 4.2.6.8 and 6.1.1.4'
Cl Cl 0.1484 0.1585 'International Tables Vol C Tables 4.2.6.8 and 6.1.1.4'
O O 0.0106 0.0060 'International Tables Vol C Tables 4.2.6.8 and 6.1.1.4'

loop_
_geom_angle_atom_site_label_1
_geom_angle_atom_site_label_2
_geom_angle_atom_site_label_3
_geom_angle
_geom_angle_site_symmetry_1
_geom_angle_site_symmetry_3
_geom_angle_publ_flag
S1 N1 Ir1 119.7(4) . . ?
S1 N1 Au1 115.4(4) . . ?
Ir1 N1 Au1 124.8(4) . . ?
C32 C31 C35 110.2(9) . . ?
C32 C31 C36 125.2(10) . . ?
C35 C31 C36 124.4(10) . . ?
C32 C31 Ir1 70.5(6) . . ?
C35 C31 Ir1 73.6(6) . . ?
C36 C31 Ir1 126.8(8) . . ?
C31 C32 C33 107.8(9) . . ?
C31 C32 C37 126.2(10) . . ?
C33 C32 C37 126.0(10) . . ?
C31 C32 Ir1 71.2(6) . . ?
C33 C32 Ir1 71.5(6) . . ?
C37 C32 Ir1 125.2(7) . . ?
C32 C33 C38 129.1(10) . . ?
C32 C33 C34 107.3(9) . . ?
C38 C33 C34 123.6(10) . . ?
C32 C33 Ir1 70.3(6) . . ?
C38 C33 Ir1 125.1(8) . . ?
C34 C33 Ir1 71.0(6) . . ?
C35 C34 C33 108.7(10) . . ?
C35 C34 C39 124.8(10) . . ?
C33 C34 C39 126.4(11) . . ?
C35 C34 Ir1 73.0(6) . . ?
C33 C34 Ir1 69.9(6) . . ?
C39 C34 Ir1 125.4(7) . . ?
C34 C35 C31 106.0(9) . . ?
C34 C35 C40 127.3(11) . . ?
C31 C35 C40 126.8(11) . . ?
C34 C35 Ir1 69.4(6) . . ?
C31 C35 Ir1 68.4(6) . . ?
C40 C35 Ir1 128.2(8) . . ?
N1 Ir1 C32 168.3(4) . . ?
N1 Ir1 C31 130.1(4) . . ?
C32 Ir1 C31 38.3(4) . . ?
N1 Ir1 C33 146.4(4) . . ?
C32 Ir1 C33 38.2(4) . . ?
C31 Ir1 C33 63.7(4) . . ?
N1 Ir1 S2 86.1(2) . . ?
C32 Ir1 S2 101.8(3) . . ?
C31 Ir1 S2 126.4(3) . . ?
C33 Ir1 S2 110.0(3) . . ?
N1 Ir1 C34 113.4(4) . . ?
C32 Ir1 C34 64.4(4) . . ?
C31 Ir1 C34 63.3(4) . . ?
C33 Ir1 C34 39.1(4) . . ?
S2 Ir1 C34 145.1(3) . . ?
N1 Ir1 C35 106.6(3) . . ?
C32 Ir1 C35 64.3(4) . . ?
C31 Ir1 C35 38.0(4) . . ?
C33 Ir1 C35 64.3(4) . . ?
S2 Ir1 C35 164.3(3) . . ?
C34 Ir1 C35 37.6(4) . . ?
N2 S2 Ir1 107.5(3) . . ?
S1 N2 S2 116.3(5) . . ?
N2 S1 N1 110.3(4) . . ?
N1 Au1 P1 172.1(2) . . ?
N1 Au1 Au3 97.2(2) . . ?
P1 Au1 Au3 88.46(7) . . ?
C1 P1 C7 106.2(5) . . ?
C1 P1 C13 105.7(5) . . ?
C7 P1 C13 106.4(5) . . ?
C1 P1 Au1 109.3(3) . . ?
C7 P1 Au1 114.7(3) . . ?
C13 P1 Au1 113.9(3) . . ?
C6 C1 C2 119.3(10) . . ?
C6 C1 P1 118.0(9) . . ?
C2 C1 P1 122.2(8) . . ?
C1 C2 C3 119.2(10) . . ?
C4 C3 C2 120.2(12) . . ?
C3 C4 C5 120.1(12) . . ?
C6 C5 C4 120.8(12) . . ?
C5 C6 C1 120.5(12) . . ?
C12 C7 C8 117.5(10) . . ?
C12 C7 P1 121.5(8) . . ?
C8 C7 P1 121.0(8) . . ?
C9 C8 C7 123.0(12) . . ?
C8 C9 C10 117.4(12) . . ?
C11 C10 C9 120.0(11) . . ?
C10 C11 C12 121.0(12) . . ?
C7 C12 C11 121.0(11) . . ?
P3 C13 P1 114.8(6) . . ?
C15 C14 C19 118.3(10) . . ?
C15 C14 P3 122.3(8) . . ?
C19 C14 P3 119.4(9) . . ?
C14 C15 C16 120.8(11) . . ?
C17 C16 C15 121.8(14) . . ?
C18 C17 C16 118.9(13) . . ?
C17 C18 C19 121.2(13) . . ?
C18 C19 C14 119.0(13) . . ?
C25 C20 C21 120.5(10) . . ?
C25 C20 P3 119.1(8) . . ?
C21 C20 P3 120.3(10) . . ?
C22 C21 C20 119.2(13) . . ?
C23 C22 C21 121.2(12) . . ?
C22 C23 C24 120.8(12) . . ?
C23 C24 C25 118.0(13) . . ?
C20 C25 C24 120.2(11) . . ?
C20 P3 C13 106.0(5) . . ?
C20 P3 C14 106.3(5) . . ?
C13 P3 C14 103.8(5) . . ?
C20 P3 Au3 115.1(4) . . ?
C13 P3 Au3 111.2(4) . . ?
C14 P3 Au3 113.5(3) . . ?
N3 Au3 P3 174.9(2) . . ?
N3 Au3 Au1 92.8(2) . . ?
P3 Au3 Au1 88.13(7) . . ?
S3 N3 Ir3 119.8(4) . . ?
S3 N3 Au3 110.8(4) . . ?
Ir3 N3 Au3 129.3(4) . . ?
N4 S3 N3 110.3(5) . . ?
S3 N4 S4 116.1(5) . . ?
N4 S4 Ir3 107.9(3) . . ?
N3 Ir3 C44 138.3(4) . . ?
N3 Ir3 C45 172.4(4) . . ?
C44 Ir3 C45 38.3(4) . . ?
N3 Ir3 C41 136.0(3) . . ?
C44 Ir3 C41 65.1(4) . . ?
C45 Ir3 C41 39.0(4) . . ?
N3 Ir3 S4 85.8(2) . . ?
C44 Ir3 S4 114.2(3) . . ?
C45 Ir3 S4 101.7(3) . . ?
C41 Ir3 S4 121.8(3) . . ?
N3 Ir3 C43 109.2(4) . . ?
C44 Ir3 C43 38.8(4) . . ?
C45 Ir3 C43 64.1(4) . . ?
C41 Ir3 C43 64.4(4) . . ?
S4 Ir3 C43 150.6(3) . . ?
N3 Ir3 C42 108.9(4) . . ?
C44 Ir3 C42 63.6(4) . . ?
C45 Ir3 C42 63.7(4) . . ?
C41 Ir3 C42 38.5(4) . . ?
S4 Ir3 C42 160.2(3) . . ?
C43 Ir3 C42 37.2(4) . . ?
C45 C41 C42 106.5(9) . . ?
C45 C41 C46 127.2(10) . . ?
C42 C41 C46 125.8(10) . . ?
C45 C41 Ir3 70.0(6) . . ?
C42 C41 Ir3 73.3(6) . . ?
C46 C41 Ir3 128.4(7) . . ?
C43 C42 C41 108.4(9) . . ?
C43 C42 C47 127.8(10) . . ?
C41 C42 C47 123.8(10) . . ?
C43 C42 Ir3 69.9(6) . . ?
C41 C42 Ir3 68.2(6) . . ?
C47 C42 Ir3 128.1(8) . . ?
C42 C43 C44 107.8(10) . . ?
C42 C43 C48 126.2(10) . . ?
C44 C43 C48 125.9(10) . . ?
C42 C43 Ir3 72.9(6) . . ?
C44 C43 Ir3 68.2(6) . . ?
C48 C43 Ir3 126.2(8) . . ?
C45 C44 C43 108.5(10) . . ?
C45 C44 C49 127.0(10) . . ?
C43 C44 C49 124.2(10) . . ?
C45 C44 Ir3 71.6(6) . . ?
C43 C44 Ir3 73.0(6) . . ?
C49 C44 Ir3 125.7(8) . . ?
C44 C45 C41 108.6(9) . . ?
C44 C45 C50 127.6(10) . . ?
C41 C45 C50 123.8(10) . . ?
C44 C45 Ir3 70.0(6) . . ?
C41 C45 Ir3 71.0(6) . . ?
C50 C45 Ir3 126.2(8) . . ?
O3 Cl1 O1 110.3(10) . . ?
O3 Cl1 O4 106.7(7) . . ?
O1 Cl1 O4 112.1(8) . . ?
O3 Cl1 O2 107.1(6) . . ?
O1 Cl1 O2 109.7(7) . . ?
O4 Cl1 O2 110.8(6) . . ?
O8 Cl2 O6 110.5(6) . . ?
O8 Cl2 O7 106.8(9) . . ?
O6 Cl2 O7 107.5(7) . . ?
O8 Cl2 O5 112.9(7) . . ?
O6 Cl2 O5 111.6(6) . . ?
O7 Cl2 O5 107.3(6) . . ?
Cl3 C60 Cl4 110.4(8) . . ?

loop_
_geom_bond_atom_site_label_1
_geom_bond_atom_site_label_2
_geom_bond_distance
_geom_bond_site_symmetry_2
_geom_bond_publ_flag
N1 S1 1.584(9) . ?
N1 Ir1 1.983(8) . ?
N1 Au1 2.066(8) . ?
C31 C32 1.427(15) . ?
C31 C35 1.444(16) . ?
C31 C36 1.496(16) . ?
C31 Ir1 2.182(10) . ?
C32 C33 1.427(15) . ?
C32 C37 1.502(15) . ?
C32 Ir1 2.173(10) . ?
C33 C38 1.457(15) . ?
C33 C34 1.470(15) . ?
C33 Ir1 2.189(9) . ?
C34 C35 1.436(16) . ?
C34 C39 1.495(16) . ?
C34 Ir1 2.202(11) . ?
C35 C40 1.493(16) . ?
C35 Ir1 2.251(11) . ?
Ir1 S2 2.183(3) . ?
S2 N2 1.665(9) . ?
N2 S1 1.560(9) . ?
Au1 P1 2.253(3) . ?
Au1 Au3 3.1930(9) . ?
P1 C1 1.807(11) . ?
P1 C7 1.800(10) . ?
P1 C13 1.840(10) . ?
C1 C6 1.392(15) . ?
C1 C2 1.394(16) . ?
C2 C3 1.430(16) . ?
C3 C4 1.358(18) . ?
C4 C5 1.389(19) . ?
C5 C6 1.376(16) . ?
C7 C12 1.363(15) . ?
C7 C8 1.414(15) . ?
C8 C9 1.363(16) . ?
C9 C10 1.41(2) . ?
C10 C11 1.372(19) . ?
C11 C12 1.374(16) . ?
C13 P3 1.811(10) . ?
C14 C15 1.381(16) . ?
C14 C19 1.403(15) . ?
C14 P3 1.826(10) . ?
C15 C16 1.373(16) . ?
C16 C17 1.356(19) . ?
C17 C18 1.37(2) . ?
C18 C19 1.405(19) . ?
C20 C25 1.344(17) . ?
C20 C21 1.409(16) . ?
C20 P3 1.813(10) . ?
C21 C22 1.369(17) . ?
C22 C23 1.34(2) . ?
C23 C24 1.402(19) . ?
C24 C25 1.417(16) . ?
P3 Au3 2.249(3) . ?
Au3 N3 2.058(8) . ?
N3 S3 1.608(8) . ?
N3 Ir3 1.983(8) . ?
S3 N4 1.564(8) . ?
N4 S4 1.667(9) . ?
S4 Ir3 2.203(3) . ?
Ir3 C44 2.136(10) . ?
Ir3 C45 2.157(11) . ?
Ir3 C41 2.171(11) . ?
Ir3 C43 2.200(11) . ?
Ir3 C42 2.239(11) . ?
C41 C45 1.443(15) . ?
C41 C42 1.456(15) . ?
C41 C46 1.475(15) . ?
C42 C43 1.416(16) . ?
C42 C47 1.516(15) . ?
C43 C44 1.441(15) . ?
C43 C48 1.506(15) . ?
C44 C45 1.410(16) . ?
C44 C49 1.510(15) . ?
C45 C50 1.518(15) . ?
Cl1 O3 1.401(10) . ?
Cl1 O1 1.408(11) . ?
Cl1 O4 1.416(9) . ?
Cl1 O2 1.445(9) . ?
Cl2 O8 1.397(10) . ?
Cl2 O6 1.400(8) . ?
Cl2 O7 1.426(10) . ?
Cl2 O5 1.433(8) . ?
C60 Cl3 1.756(13) . ?
C60 Cl4 1.756(18) . ?

loop_
_geom_torsion_atom_site_label_1
_geom_torsion_atom_site_label_2
_geom_torsion_atom_site_label_3
_geom_torsion_atom_site_label_4
_geom_torsion
_geom_torsion_site_symmetry_1
_geom_torsion_site_symmetry_2
_geom_torsion_site_symmetry_3
_geom_torsion_site_symmetry_4
_geom_torsion_publ_flag
C35 C31 C32 C33 0.8(12) . . . . ?
C36 C31 C32 C33 175.6(10) . . . . ?
Ir1 C31 C32 C33 -62.5(7) . . . . ?
C35 C31 C32 C37 -176.4(10) . . . . ?
C36 C31 C32 C37 -1.5(17) . . . . ?
Ir1 C31 C32 C37 120.3(11) . . . . ?
C35 C31 C32 Ir1 63.3(7) . . . . ?
C36 C31 C32 Ir1 -121.9(11) . . . . ?
C31 C32 C33 C38 -177.8(11) . . . . ?
C37 C32 C33 C38 -0.7(18) . . . . ?
Ir1 C32 C33 C38 119.8(12) . . . . ?
C31 C32 C33 C34 0.6(12) . . . . ?
C37 C32 C33 C34 177.8(10) . . . . ?
Ir1 C32 C33 C34 -61.7(7) . . . . ?
C31 C32 C33 Ir1 62.3(7) . . . . ?
C37 C32 C33 Ir1 -120.5(11) . . . . ?
C32 C33 C34 C35 -1.8(12) . . . . ?
C38 C33 C34 C35 176.8(10) . . . . ?
Ir1 C33 C34 C35 -63.1(7) . . . . ?
C32 C33 C34 C39 -178.9(10) . . . . ?
C38 C33 C34 C39 -0.4(17) . . . . ?
Ir1 C33 C34 C39 119.8(11) . . . . ?
C32 C33 C34 Ir1 61.3(7) . . . . ?
C38 C33 C34 Ir1 -120.1(11) . . . . ?
C33 C34 C35 C31 2.2(11) . . . . ?
C39 C34 C35 C31 179.4(10) . . . . ?
Ir1 C34 C35 C31 -58.9(7) . . . . ?
C33 C34 C35 C40 -175.9(10) . . . . ?
C39 C34 C35 C40 1.3(18) . . . . ?
Ir1 C34 C35 C40 122.9(11) . . . . ?
C33 C34 C35 Ir1 61.2(7) . . . . ?
C39 C34 C35 Ir1 -121.7(10) . . . . ?
C32 C31 C35 C34 -1.9(12) . . . . ?
C36 C31 C35 C34 -176.8(10) . . . . ?
Ir1 C31 C35 C34 59.5(7) . . . . ?
C32 C31 C35 C40 176.3(11) . . . . ?
C36 C31 C35 C40 1.3(18) . . . . ?
Ir1 C31 C35 C40 -122.3(11) . . . . ?
C32 C31 C35 Ir1 -61.4(7) . . . . ?
C36 C31 C35 Ir1 123.7(11) . . . . ?
S1 N1 Ir1 C32 135.5(16) . . . . ?
Au1 N1 Ir1 C32 -47(2) . . . . ?
S1 N1 Ir1 C31 138.4(5) . . . . ?
Au1 N1 Ir1 C31 -43.7(7) . . . . ?
S1 N1 Ir1 C33 -118.8(7) . . . . ?
Au1 N1 Ir1 C33 59.1(9) . . . . ?
S1 N1 Ir1 S2 2.4(5) . . . . ?
Au1 N1 Ir1 S2 -179.7(4) . . . . ?
S1 N1 Ir1 C34 -147.6(5) . . . . ?
Au1 N1 Ir1 C34 30.3(6) . . . . ?
S1 N1 Ir1 C35 172.9(5) . . . . ?
Au1 N1 Ir1 C35 -9.2(6) . . . . ?
C31 C32 Ir1 N1 4(2) . . . . ?
C33 C32 Ir1 N1 120.6(17) . . . . ?
C37 C32 Ir1 N1 -117.9(17) . . . . ?
C33 C32 Ir1 C31 117.0(9) . . . . ?
C37 C32 Ir1 C31 -121.5(12) . . . . ?
C31 C32 Ir1 C33 -117.0(9) . . . . ?
C37 C32 Ir1 C33 121.5(12) . . . . ?
C31 C32 Ir1 S2 135.5(6) . . . . ?
C33 C32 Ir1 S2 -107.4(6) . . . . ?
C37 C32 Ir1 S2 14.0(9) . . . . ?
C31 C32 Ir1 C34 -78.6(7) . . . . ?
C33 C32 Ir1 C34 38.5(6) . . . . ?
C37 C32 Ir1 C34 159.9(11) . . . . ?
C31 C32 Ir1 C35 -36.7(6) . . . . ?
C33 C32 Ir1 C35 80.4(7) . . . . ?
C37 C32 Ir1 C35 -158.2(10) . . . . ?
C32 C31 Ir1 N1 -179.1(6) . . . . ?
C35 C31 Ir1 N1 61.9(7) . . . . ?
C36 C31 Ir1 N1 -59.1(11) . . . . ?
C35 C31 Ir1 C32 -119.1(9) . . . . ?
C36 C31 Ir1 C32 120.0(13) . . . . ?
C32 C31 Ir1 C33 37.9(6) . . . . ?
C35 C31 Ir1 C33 -81.2(7) . . . . ?
C36 C31 Ir1 C33 157.9(11) . . . . ?
C32 C31 Ir1 S2 -58.4(7) . . . . ?
C35 C31 Ir1 S2 -177.5(5) . . . . ?
C36 C31 Ir1 S2 61.6(10) . . . . ?
C32 C31 Ir1 C34 81.8(7) . . . . ?
C35 C31 Ir1 C34 -37.2(6) . . . . ?
C36 C31 Ir1 C34 -158.2(11) . . . . ?
C32 C31 Ir1 C35 119.1(9) . . . . ?
C36 C31 Ir1 C35 -120.9(12) . . . . ?
C32 C33 Ir1 N1 -161.6(7) . . . . ?
C38 C33 Ir1 N1 73.8(12) . . . . ?
C34 C33 Ir1 N1 -44.5(10) . . . . ?
C38 C33 Ir1 C32 -124.6(12) . . . . ?
C34 C33 Ir1 C32 117.2(9) . . . . ?
C32 C33 Ir1 C31 -38.0(6) . . . . ?
C38 C33 Ir1 C31 -162.5(11) . . . . ?
C34 C33 Ir1 C31 79.2(7) . . . . ?
C32 C33 Ir1 S2 83.7(6) . . . . ?
C38 C33 Ir1 S2 -40.9(10) . . . . ?
C34 C33 Ir1 S2 -159.2(5) . . . . ?
C32 C33 Ir1 C34 -117.2(9) . . . . ?
C38 C33 Ir1 C34 118.2(12) . . . . ?
C32 C33 Ir1 C35 -80.4(7) . . . . ?
C38 C33 Ir1 C35 155.0(11) . . . . ?
C34 C33 Ir1 C35 36.7(6) . . . . ?
C35 C34 Ir1 N1 -87.0(6) . . . . ?
C33 C34 Ir1 N1 155.0(6) . . . . ?
C39 C34 Ir1 N1 34.0(11) . . . . ?
C35 C34 Ir1 C32 80.4(7) . . . . ?
C33 C34 Ir1 C32 -37.6(6) . . . . ?
C39 C34 Ir1 C32 -158.6(11) . . . . ?
C35 C34 Ir1 C31 37.6(6) . . . . ?
C33 C34 Ir1 C31 -80.4(7) . . . . ?
C39 C34 Ir1 C31 158.6(11) . . . . ?
C35 C34 Ir1 C33 118.0(9) . . . . ?
C39 C34 Ir1 C33 -121.0(13) . . . . ?
C35 C34 Ir1 S2 153.7(5) . . . . ?
C33 C34 Ir1 S2 35.7(9) . . . . ?
C39 C34 Ir1 S2 -85.3(11) . . . . ?
C33 C34 Ir1 C35 -118.0(9) . . . . ?
C39 C34 Ir1 C35 121.0(12) . . . . ?
C34 C35 Ir1 N1 107.1(6) . . . . ?
C31 C35 Ir1 N1 -135.3(6) . . . . ?
C40 C35 Ir1 N1 -14.7(12) . . . . ?
C34 C35 Ir1 C32 -80.8(6) . . . . ?
C31 C35 Ir1 C32 36.9(6) . . . . ?
C40 C35 Ir1 C32 157.4(12) . . . . ?
C34 C35 Ir1 C31 -117.7(8) . . . . ?
C40 C35 Ir1 C31 120.5(14) . . . . ?
C34 C35 Ir1 C33 -38.2(6) . . . . ?
C31 C35 Ir1 C33 79.5(6) . . . . ?
C40 C35 Ir1 C33 -160.0(12) . . . . ?
C34 C35 Ir1 S2 -110.2(11) . . . . ?
C31 C35 Ir1 S2 7.4(14) . . . . ?
C40 C35 Ir1 S2 127.9(11) . . . . ?
C31 C35 Ir1 C34 117.7(8) . . . . ?
C40 C35 Ir1 C34 -121.8(14) . . . . ?
N1 Ir1 S2 N2 -1.6(4) . . . . ?
C32 Ir1 S2 N2 -173.0(5) . . . . ?
C31 Ir1 S2 N2 -140.4(5) . . . . ?
C33 Ir1 S2 N2 148.1(5) . . . . ?
C34 Ir1 S2 N2 125.1(6) . . . . ?
C35 Ir1 S2 N2 -146.0(11) . . . . ?
Ir1 S2 N2 S1 0.8(7) . . . . ?
S2 N2 S1 N1 0.8(8) . . . . ?
Ir1 N1 S1 N2 -2.4(7) . . . . ?
Au1 N1 S1 N2 179.5(5) . . . . ?
S1 N1 Au1 P1 158.9(13) . . . . ?
Ir1 N1 Au1 P1 -19(2) . . . . ?
S1 N1 Au1 Au3 -66.2(4) . . . . ?
Ir1 N1 Au1 Au3 115.8(4) . . . . ?
N1 Au1 P1 C1 -0.2(18) . . . . ?
Au3 Au1 P1 C1 -135.6(4) . . . . ?
N1 Au1 P1 C7 -119.3(17) . . . . ?
Au3 Au1 P1 C7 105.4(4) . . . . ?
N1 Au1 P1 C13 117.7(17) . . . . ?
Au3 Au1 P1 C13 -17.6(4) . . . . ?
C7 P1 C1 C6 51.9(9) . . . . ?
C13 P1 C1 C6 164.7(8) . . . . ?
Au1 P1 C1 C6 -72.3(9) . . . . ?
C7 P1 C1 C2 -136.6(9) . . . . ?
C13 P1 C1 C2 -23.8(10) . . . . ?
Au1 P1 C1 C2 99.2(9) . . . . ?
C6 C1 C2 C3 2.3(16) . . . . ?
P1 C1 C2 C3 -169.0(9) . . . . ?
C1 C2 C3 C4 -1.4(18) . . . . ?
C2 C3 C4 C5 -0.4(19) . . . . ?
C3 C4 C5 C6 1.3(18) . . . . ?
C4 C5 C6 C1 -0.4(16) . . . . ?
C2 C1 C6 C5 -1.5(16) . . . . ?
P1 C1 C6 C5 170.3(8) . . . . ?
C1 P1 C7 C12 -119.8(10) . . . . ?
C13 P1 C7 C12 128.0(10) . . . . ?
Au1 P1 C7 C12 1.0(11) . . . . ?
C1 P1 C7 C8 62.7(10) . . . . ?
C13 P1 C7 C8 -49.6(11) . . . . ?
Au1 P1 C7 C8 -176.5(8) . . . . ?
C12 C7 C8 C9 -0.3(19) . . . . ?
P1 C7 C8 C9 177.3(10) . . . . ?
C7 C8 C9 C10 -1(2) . . . . ?
C8 C9 C10 C11 2(2) . . . . ?
C9 C10 C11 C12 -2.2(19) . . . . ?
C8 C7 C12 C11 -0.1(17) . . . . ?
P1 C7 C12 C11 -177.7(8) . . . . ?
C10 C11 C12 C7 1.3(18) . . . . ?
C1 P1 C13 P3 168.2(6) . . . . ?
C7 P1 C13 P3 -79.2(6) . . . . ?
Au1 P1 C13 P3 48.3(6) . . . . ?
C19 C14 C15 C16 0.6(16) . . . . ?
P3 C14 C15 C16 179.1(9) . . . . ?
C14 C15 C16 C17 0.3(18) . . . . ?
C15 C16 C17 C18 -1.4(19) . . . . ?
C16 C17 C18 C19 2(2) . . . . ?
C17 C18 C19 C14 -0.7(18) . . . . ?
C15 C14 C19 C18 -0.4(15) . . . . ?
P3 C14 C19 C18 -179.0(9) . . . . ?
C25 C20 C21 C22 1.3(18) . . . . ?
P3 C20 C21 C22 -176.8(9) . . . . ?
C20 C21 C22 C23 -2(2) . . . . ?
C21 C22 C23 C24 3(2) . . . . ?
C22 C23 C24 C25 -3(2) . . . . ?
C21 C20 C25 C24 -1.8(17) . . . . ?
P3 C20 C25 C24 176.4(9) . . . . ?
C23 C24 C25 C20 2.6(18) . . . . ?
C25 C20 P3 C13 -101.2(9) . . . . ?
C21 C20 P3 C13 77.0(10) . . . . ?
C25 C20 P3 C14 148.8(9) . . . . ?
C21 C20 P3 C14 -33.1(10) . . . . ?
C25 C20 P3 Au3 22.1(10) . . . . ?
C21 C20 P3 Au3 -159.7(8) . . . . ?
P1 C13 P3 C20 68.9(7) . . . . ?
P1 C13 P3 C14 -179.3(5) . . . . ?
P1 C13 P3 Au3 -56.9(6) . . . . ?
C15 C14 P3 C20 139.5(9) . . . . ?
C19 C14 P3 C20 -42.0(9) . . . . ?
C15 C14 P3 C13 28.0(9) . . . . ?
C19 C14 P3 C13 -153.5(8) . . . . ?
C15 C14 P3 Au3 -92.9(8) . . . . ?
C19 C14 P3 Au3 85.6(8) . . . . ?
C20 P3 Au3 N3 171(3) . . . . ?
C13 P3 Au3 N3 -68(3) . . . . ?
C14 P3 Au3 N3 48(3) . . . . ?
C20 P3 Au3 Au1 -87.5(4) . . . . ?
C13 P3 Au3 Au1 33.0(4) . . . . ?
C14 P3 Au3 Au1 149.6(4) . . . . ?
N1 Au1 Au3 N3 -7.4(3) . . . . ?
P1 Au1 Au3 N3 167.0(2) . . . . ?
N1 Au1 Au3 P3 177.5(3) . . . . ?
P1 Au1 Au3 P3 -8.07(10) . . . . ?
P3 Au3 N3 S3 33(3) . . . . ?
Au1 Au3 N3 S3 -68.4(4) . . . . ?
P3 Au3 N3 Ir3 -152(2) . . . . ?
Au1 Au3 N3 Ir3 107.2(5) . . . . ?
Ir3 N3 S3 N4 -1.8(7) . . . . ?
Au3 N3 S3 N4 174.4(4) . . . . ?
N3 S3 N4 S4 -0.7(7) . . . . ?
S3 N4 S4 Ir3 2.5(6) . . . . ?
S3 N3 Ir3 C44 -119.7(6) . . . . ?
Au3 N3 Ir3 C44 65.0(8) . . . . ?
S3 N3 Ir3 C45 -179(3) . . . . ?
Au3 N3 Ir3 C45 6(3) . . . . ?
S3 N3 Ir3 C41 135.8(5) . . . . ?
Au3 N3 Ir3 C41 -39.5(8) . . . . ?
S3 N3 Ir3 S4 2.6(5) . . . . ?
Au3 N3 Ir3 S4 -172.7(5) . . . . ?
S3 N3 Ir3 C43 -151.5(5) . . . . ?
Au3 N3 Ir3 C43 33.1(6) . . . . ?
S3 N3 Ir3 C42 169.1(5) . . . . ?
Au3 N3 Ir3 C42 -6.3(6) . . . . ?
N4 S4 Ir3 N3 -2.7(4) . . . . ?
N4 S4 Ir3 C44 139.3(5) . . . . ?
N4 S4 Ir3 C45 177.6(5) . . . . ?
N4 S4 Ir3 C41 -146.1(4) . . . . ?
N4 S4 Ir3 C43 120.2(7) . . . . ?
N4 S4 Ir3 C42 -141.7(9) . . . . ?
N3 Ir3 C41 C45 171.5(6) . . . . ?
C44 Ir3 C41 C45 36.8(6) . . . . ?
S4 Ir3 C41 C45 -67.3(6) . . . . ?
C43 Ir3 C41 C45 79.8(7) . . . . ?
C42 Ir3 C41 C45 115.1(9) . . . . ?
N3 Ir3 C41 C42 56.4(8) . . . . ?
C44 Ir3 C41 C42 -78.3(7) . . . . ?
C45 Ir3 C41 C42 -115.1(9) . . . . ?
S4 Ir3 C41 C42 177.6(5) . . . . ?
C43 Ir3 C41 C42 -35.3(6) . . . . ?
N3 Ir3 C41 C46 -66.4(12) . . . . ?
C44 Ir3 C41 C46 158.9(11) . . . . ?
C45 Ir3 C41 C46 122.1(13) . . . . ?
S4 Ir3 C41 C46 54.8(11) . . . . ?
C43 Ir3 C41 C46 -158.0(11) . . . . ?
C42 Ir3 C41 C46 -122.8(12) . . . . ?
C45 C41 C42 C43 -4.1(12) . . . . ?
C46 C41 C42 C43 -175.8(10) . . . . ?
Ir3 C41 C42 C43 58.5(8) . . . . ?
C45 C41 C42 C47 175.3(10) . . . . ?
C46 C41 C42 C47 3.6(17) . . . . ?
Ir3 C41 C42 C47 -122.1(10) . . . . ?
C45 C41 C42 Ir3 -62.6(7) . . . . ?
C46 C41 C42 Ir3 125.7(11) . . . . ?
N3 Ir3 C42 C43 97.2(7) . . . . ?
C44 Ir3 C42 C43 -38.1(6) . . . . ?
C45 Ir3 C42 C43 -81.1(7) . . . . ?
C41 Ir3 C42 C43 -120.5(9) . . . . ?
S4 Ir3 C42 C43 -126.5(8) . . . . ?
N3 Ir3 C42 C41 -142.3(6) . . . . ?
C44 Ir3 C42 C41 82.4(6) . . . . ?
C45 Ir3 C42 C41 39.4(6) . . . . ?
S4 Ir3 C42 C41 -6.0(12) . . . . ?
C43 Ir3 C42 C41 120.5(9) . . . . ?
N3 Ir3 C42 C47 -25.7(11) . . . . ?
C44 Ir3 C42 C47 -161.0(11) . . . . ?
C45 Ir3 C42 C47 156.0(11) . . . . ?
C41 Ir3 C42 C47 116.6(12) . . . . ?
S4 Ir3 C42 C47 110.6(11) . . . . ?
C43 Ir3 C42 C47 -122.9(13) . . . . ?
C41 C42 C43 C44 2.1(13) . . . . ?
C47 C42 C43 C44 -177.3(10) . . . . ?
Ir3 C42 C43 C44 59.5(8) . . . . ?
C41 C42 C43 C48 179.8(10) . . . . ?
C47 C42 C43 C48 0.5(19) . . . . ?
Ir3 C42 C43 C48 -122.8(12) . . . . ?
C41 C42 C43 Ir3 -57.4(7) . . . . ?
C47 C42 C43 Ir3 123.2(11) . . . . ?
N3 Ir3 C43 C42 -96.2(7) . . . . ?
C44 Ir3 C43 C42 117.9(10) . . . . ?
C45 Ir3 C43 C42 79.9(7) . . . . ?
C41 Ir3 C43 C42 36.5(6) . . . . ?
S4 Ir3 C43 C42 146.3(6) . . . . ?
N3 Ir3 C43 C44 145.9(6) . . . . ?
C45 Ir3 C43 C44 -38.0(6) . . . . ?
C41 Ir3 C43 C44 -81.4(7) . . . . ?
S4 Ir3 C43 C44 28.4(10) . . . . ?
C42 Ir3 C43 C44 -117.9(10) . . . . ?
N3 Ir3 C43 C48 26.6(11) . . . . ?
C44 Ir3 C43 C48 -119.3(13) . . . . ?
C45 Ir3 C43 C48 -157.3(11) . . . . ?
C41 Ir3 C43 C48 159.3(11) . . . . ?
S4 Ir3 C43 C48 -90.9(10) . . . . ?
C42 Ir3 C43 C48 122.8(12) . . . . ?
C42 C43 C44 C45 0.8(13) . . . . ?
C48 C43 C44 C45 -177.0(11) . . . . ?
Ir3 C43 C44 C45 63.3(8) . . . . ?
C42 C43 C44 C49 175.4(10) . . . . ?
C48 C43 C44 C49 -2.3(18) . . . . ?
Ir3 C43 C44 C49 -122.0(11) . . . . ?
C42 C43 C44 Ir3 -62.5(8) . . . . ?
C48 C43 C44 Ir3 119.8(11) . . . . ?
N3 Ir3 C44 C45 -169.5(6) . . . . ?
C41 Ir3 C44 C45 -37.3(6) . . . . ?
S4 Ir3 C44 C45 78.0(7) . . . . ?
C43 Ir3 C44 C45 -116.8(9) . . . . ?
C42 Ir3 C44 C45 -80.2(7) . . . . ?
N3 Ir3 C44 C43 -52.7(9) . . . . ?
C45 Ir3 C44 C43 116.8(9) . . . . ?
C41 Ir3 C44 C43 79.5(7) . . . . ?
S4 Ir3 C44 C43 -165.2(5) . . . . ?
C42 Ir3 C44 C43 36.6(7) . . . . ?
N3 Ir3 C44 C49 67.6(12) . . . . ?
C45 Ir3 C44 C49 -122.9(13) . . . . ?
C41 Ir3 C44 C49 -160.2(11) . . . . ?
S4 Ir3 C44 C49 -44.9(10) . . . . ?
C43 Ir3 C44 C49 120.3(12) . . . . ?
C42 Ir3 C44 C49 156.9(11) . . . . ?
C43 C44 C45 C41 -3.4(12) . . . . ?
C49 C44 C45 C41 -177.9(11) . . . . ?
Ir3 C44 C45 C41 60.8(8) . . . . ?
C43 C44 C45 C50 174.9(11) . . . . ?
C49 C44 C45 C50 0.4(19) . . . . ?
Ir3 C44 C45 C50 -120.9(12) . . . . ?
C43 C44 C45 Ir3 -64.2(7) . . . . ?
C49 C44 C45 Ir3 121.3(12) . . . . ?
C42 C41 C45 C44 4.6(12) . . . . ?
C46 C41 C45 C44 176.2(11) . . . . ?
Ir3 C41 C45 C44 -60.2(8) . . . . ?
C42 C41 C45 C50 -173.8(10) . . . . ?
C46 C41 C45 C50 -2.2(18) . . . . ?
Ir3 C41 C45 C50 121.4(11) . . . . ?
C42 C41 C45 Ir3 64.8(7) . . . . ?
C46 C41 C45 Ir3 -123.6(11) . . . . ?
N3 Ir3 C45 C44 67(3) . . . . ?
C41 Ir3 C45 C44 119.0(9) . . . . ?
S4 Ir3 C45 C44 -114.3(6) . . . . ?
C43 Ir3 C45 C44 38.4(7) . . . . ?
C42 Ir3 C45 C44 80.0(7) . . . . ?
N3 Ir3 C45 C41 -51(3) . . . . ?
C44 Ir3 C45 C41 -119.0(9) . . . . ?
S4 Ir3 C45 C41 126.8(6) . . . . ?
C43 Ir3 C45 C41 -80.6(7) . . . . ?
C42 Ir3 C45 C41 -39.0(6) . . . . ?
N3 Ir3 C45 C50 -170(2) . . . . ?
C44 Ir3 C45 C50 122.5(13) . . . . ?
C41 Ir3 C45 C50 -118.5(12) . . . . ?
S4 Ir3 C45 C50 8.3(10) . . . . ?
C43 Ir3 C45 C50 161.0(11) . . . . ?
C42 Ir3 C45 C50 -157.5(11) . . . . ?
